data_9011851
loop_
_publ_author_name
'Man, L. I.'

_publ_section_title
;
 Determination of the structure of Tl2S by the electron diffraction method
;
_journal_name_full 'Soviet Physics Crystallography'
_journal_page_first 399
_journal_page_last 403
_journal_volume 15
_journal_year 1970
_chemical_compound_source Synthetic
_chemical_formula_sum 'S Tl2'
_chemical_name_mineral Carlinite
_space_group_IT_number 146
_symmetry_space_group_name_Hall 'R 3'
_symmetry_space_group_name_H-M 'R 3 :H'
_cell_angle_alpha 90
_cell_angle_beta 90
_cell_angle_gamma 120
_cell_length_a 12.20
_cell_length_b 12.20
_cell_length_c 18.17
_cell_formula_units_Z 27
_cell_volume 2342.099
_database_code_amcsd 0015553
_exptl_crystal_density_diffrn 8.439
_cod_original_sg_symbol_H-M 'R 3'
_cod_original_formula_sum 'Tl2 S'
_cod_database_code 9011851

loop_
_space_group_symop_operation_xyz
x,y,z
2/3+x,1/3+y,1/3+z
1/3+x,2/3+y,2/3+z
-y,x-y,z
2/3-y,1/3+x-y,1/3+z
1/3-y,2/3+x-y,2/3+z
-x+y,-x,z
2/3-x+y,1/3-x,1/3+z
1/3-x+y,2/3-x,2/3+z

loop_
_atom_site_label
_atom_site_fract_x
_atom_site_fract_y
_atom_site_fract_z
_atom_site_U_iso_or_equiv
Tl1 0.11900 0.19100 0.95700 0.01064
Tl2 0.12200 0.20100 0.32100 0.01064
Tl3 0.11800 0.20900 0.65600 0.01064
Tl4 0.23300 0.10300 0.14000 0.01064
Tl5 0.22700 0.09300 0.47400 0.01064
Tl6 0.23300 0.09600 0.80800 0.01064
S1 0.00000 0.00000 0.19500 0.01064
S2 0.00000 0.00000 0.51900 0.01064
S3 0.00000 0.00000 0.85300 0.01064
S4 0.66500 0.65700 0.22600 0.01064
S5 0.33300 0.33700 0.19500 0.01064

loop_
_cod_related_entry_id
_cod_related_entry_database
_cod_related_entry_code
1 AMCSD 0015553
